data_1555410
loop_
_publ_author_name
'Li, Zequan'
'Shi, Yian'

_publ_section_title
;
 Chiral Phosphine Oxide-Sc(OTf)3 Complex Catalyzed Enantioselective
 Bromoaminocyclization of 2-Benzofuranylmethyl N-Tosylcarbamates. Approach
 to a Novel Class of Optically Active Spiro Compounds.
;
_journal_issue 23
_journal_name_full 'Organic letters'
_journal_page_first 5752
_journal_page_last 5755
_journal_paper_doi 10.1021/acs.orglett.5b02817
_journal_volume 17
_journal_year 2015
_chemical_absolute_configuration ad
_chemical_formula_moiety 'C17 H14 N4 O5 S'
_chemical_formula_sum 'C17 H14 N4 O5 S'
_chemical_formula_weight 386.38
_space_group_crystal_system monoclinic
_space_group_IT_number 4
_space_group_name_Hall 'P 2yb'
_space_group_name_H-M_alt 'P 1 21 1'
_atom_sites_solution_hydrogens geom
_audit_creation_date 2015-07-09
_audit_creation_method
;
Olex2 1.2
(compiled 2015.01.19 svn.r3143 for OlexSys, GUI svn.r4992)
;
_cell_angle_alpha 90
_cell_angle_beta 109.46(3)
_cell_angle_gamma 90
_cell_formula_units_Z 2
_cell_length_a 8.3457(17)
_cell_length_b 10.924(2)
_cell_length_c 9.879(2)
_cell_measurement_reflns_used 2930
_cell_measurement_temperature 173.1500
_cell_measurement_theta_max 27.4495
_cell_measurement_theta_min 1.8643
_cell_volume 849.2(3)
_computing_cell_refinement 'CrystalClear (Rigaku Inc., 2007)'
_computing_data_collection 'CrystalClear (Rigaku Inc., 2007)'
_computing_data_reduction 'CrystalClear (Rigaku Inc., 2007)'
_computing_molecular_graphics 'Olex2 (Dolomanov et al., 2013)'
_computing_publication_material 'Olex2 (Dolomanov et al., 2013)'
_computing_structure_refinement 'ShelXL (Sheldrick, 2013)'
_computing_structure_solution
;
 'XS (Sheldrick, 2013)'
;
_diffrn_ambient_temperature 173.1500
_diffrn_detector_area_resol_mean 28.5714
_diffrn_measured_fraction_theta_full 0.997
_diffrn_measured_fraction_theta_max 0.995
_diffrn_measurement_details
;
scan:
	Number of images: 360
	           Slice: -110.0000 - 70.0000
	     Image width: 0.5000
	        Exp time: 6.0000
	   Rotation axis: Omega
	           Omega: 0.0000
	             Chi: 45.0000
	             Phi: 270.0000
	             XTD: 40.1006
	          2theta: -20.2863
scan:
	Number of images: 360
	           Slice: -110.0000 - 70.0000
	     Image width: 0.5000
	        Exp time: 6.0000
	   Rotation axis: Omega
	           Omega: 0.0000
	             Chi: 45.0000
	             Phi: 0.0000
	             XTD: 40.1006
	          2theta: -20.2863
scan:
	Number of images: 360
	           Slice: -110.0000 - 70.0000
	     Image width: 0.5000
	        Exp time: 6.0000
	   Rotation axis: Omega
	           Omega: 0.0000
	             Chi: 45.0000
	             Phi: 180.0000
	             XTD: 40.1006
	          2theta: -20.2863
scan:
	Number of images: 360
	           Slice: -110.0000 - 70.0000
	     Image width: 0.5000
	        Exp time: 6.0000
	   Rotation axis: Omega
	           Omega: 0.0000
	             Chi: 45.0000
	             Phi: 90.0000
	             XTD: 40.1006
	          2theta: -20.2863
;
_diffrn_measurement_device
;
Saturn724+ (2x2 bin mode)
;
_diffrn_measurement_device_details
;
AFC10: Fixed Chi 2 circle
;
_diffrn_measurement_device_type 'Saturn724+ CCD'
_diffrn_measurement_method '\w scans at fixed \c = 45\%'
_diffrn_orient_matrix_type d*Trek
_diffrn_orient_matrix_UB_11 0.0399
_diffrn_orient_matrix_UB_12 -0.0540
_diffrn_orient_matrix_UB_13 -0.1079
_diffrn_orient_matrix_UB_21 0.0410
_diffrn_orient_matrix_UB_22 0.0753
_diffrn_orient_matrix_UB_23 -0.0646
_diffrn_orient_matrix_UB_31 0.0827
_diffrn_orient_matrix_UB_32 -0.0132
_diffrn_orient_matrix_UB_33 0.0370
_diffrn_radiation_detector CCD
_diffrn_radiation_monochromator 'Graphite Monochromator'
_diffrn_radiation_type MoK\a
_diffrn_radiation_wavelength 0.71073
_diffrn_reflns_av_R_equivalents 0.0508
_diffrn_reflns_av_unetI/netI 0.0350
_diffrn_reflns_Laue_measured_fraction_full 0.997
_diffrn_reflns_Laue_measured_fraction_max 0.995
_diffrn_reflns_limit_h_max 10
_diffrn_reflns_limit_h_min -10
_diffrn_reflns_limit_k_max 14
_diffrn_reflns_limit_k_min -14
_diffrn_reflns_limit_l_max 12
_diffrn_reflns_limit_l_min -12
_diffrn_reflns_number 14253
_diffrn_reflns_point_group_measured_fraction_full 0.997
_diffrn_reflns_point_group_measured_fraction_max 0.994
_diffrn_reflns_theta_full 26.000
_diffrn_reflns_theta_max 27.504
_diffrn_reflns_theta_min 3.191
_diffrn_source 'Sealed Tube'
_diffrn_source_current 30.0000
_diffrn_source_power 1.5000
_diffrn_source_voltage 50.0000
_exptl_absorpt_coefficient_mu 0.230
_exptl_absorpt_correction_T_max 1.0000
_exptl_absorpt_correction_T_min 0.8207
_exptl_absorpt_correction_type multi-scan
_exptl_absorpt_process_details 'CrystalClear (Rigaku Inc., 2007)'
_exptl_crystal_colour Colorless
_exptl_crystal_density_diffrn 1.511
_exptl_crystal_description block
_exptl_crystal_F_000 400
_exptl_crystal_size_max 0.25
_exptl_crystal_size_mid 0.24
_exptl_crystal_size_min 0.22
_refine_diff_density_max 0.650
_refine_diff_density_min -0.219
_refine_diff_density_rms 0.044
_refine_ls_abs_structure_details
;
 Flack x determined using 1684 quotients [(I+)-(I-)]/[(I+)+(I-)]
 (Parsons and Flack (2004), Acta Cryst. A60, s61).
;
_refine_ls_abs_structure_Flack 0.07(3)
_refine_ls_extinction_method none
_refine_ls_goodness_of_fit_ref 1.074
_refine_ls_hydrogen_treatment constr
_refine_ls_matrix_type full
_refine_ls_number_parameters 245
_refine_ls_number_reflns 3864
_refine_ls_number_restraints 1
_refine_ls_restrained_S_all 1.074
_refine_ls_R_factor_all 0.0382
_refine_ls_R_factor_gt 0.0367
_refine_ls_shift/su_max 0.000
_refine_ls_shift/su_mean 0.000
_refine_ls_structure_factor_coef Fsqd
_refine_ls_weighting_details 'w=1/[\s^2^(Fo^2^)+(0.0443P)^2^+0.2255P] where P=(Fo^2^+2Fc^2^)/3'
_refine_ls_weighting_scheme calc
_refine_ls_wR_factor_gt 0.0907
_refine_ls_wR_factor_ref 0.0916
_reflns_Friedel_coverage 0.899
_reflns_Friedel_fraction_full 0.997
_reflns_Friedel_fraction_max 0.993
_reflns_number_gt 3795
_reflns_number_total 3864
_reflns_threshold_expression 'I > 2\s(I)'
_cod_data_source_file ol5b02817_si_006.cif
_cod_data_source_block sa4217a
_cod_database_code 1555410
_shelxl_version_number 2013-4
_shelx_space_group_comment
;
The symmetry employed for this shelxl refinement is uniquely defined
by the following loop, which should always be used as a source of
symmetry information in preference to the above space-group names.
They are only intended as comments.
;
_diffrn_number_total 3870
_olex2_refinement_description
;
1. Fixed Uiso
 At 1.2 times of:
  All C(H) groups, All C(H,H) groups
 At 1.5 times of:
  All C(H,H,H) groups
2.a Ternary CH refined with riding coordinates:
 C7(H7)
2.b Secondary CH2 refined with riding coordinates:
 C9(H9A,H9B)
2.c Aromatic/amide H refined with riding coordinates:
 C2(H2), C3(H3), C4(H4), C5(H5), C12(H12), C13(H13), C15(H15), C16(H16)
2.d Idealised Me refined as rotating group:
 C17(H17A,H17B,H17C)
;
_olex2_submission_special_instructions 'No special instructions were received'

loop_
_space_group_symop_operation_xyz
'x, y, z'
'-x, y+1/2, -z'

loop_
_atom_site_label
_atom_site_type_symbol
_atom_site_fract_x
_atom_site_fract_y
_atom_site_fract_z
_atom_site_U_iso_or_equiv
_atom_site_adp_type
_atom_site_occupancy
_atom_site_site_symmetry_order
_atom_site_calc_flag
_atom_site_refinement_flags_posn
S1 S 0.09322(8) 0.30563(7) 0.34119(7) 0.02729(16) Uani 1 1 d .
O1 O -0.3031(3) 0.3622(2) 0.1885(2) 0.0312(4) Uani 1 1 d .
O2 O -0.1487(3) 0.60285(19) 0.3367(2) 0.0381(5) Uani 1 1 d .
O3 O 0.1245(3) 0.5815(2) 0.3540(2) 0.0416(6) Uani 1 1 d .
O4 O 0.2529(3) 0.3287(3) 0.4479(2) 0.0433(6) Uani 1 1 d .
O5 O 0.0050(3) 0.1938(2) 0.3392(3) 0.0357(5) Uani 1 1 d .
N1 N -0.0416(3) 0.4132(2) 0.3651(2) 0.0255(5) Uani 1 1 d .
N2 N -0.3506(3) 0.3522(2) 0.5240(3) 0.0320(5) Uani 1 1 d .
N3 N -0.3877(3) 0.2829(2) 0.6077(2) 0.0284(5) Uani 1 1 d .
N4 N -0.4271(4) 0.2315(3) 0.6900(3) 0.0384(6) Uani 1 1 d .
C1 C -0.4010(4) 0.2589(3) 0.1818(3) 0.0279(6) Uani 1 1 d .
C2 C -0.5035(4) 0.2076(3) 0.0547(3) 0.0364(7) Uani 1 1 d .
H2 H -0.5086 0.2393 -0.0340 0.044 Uiso 1 1 calc R
C3 C -0.5989(5) 0.1059(3) 0.0663(4) 0.0446(8) Uani 1 1 d .
H3 H -0.6713 0.0695 -0.0167 0.054 Uiso 1 1 calc R
C4 C -0.5883(5) 0.0580(3) 0.1980(4) 0.0467(8) Uani 1 1 d .
H4 H -0.6537 -0.0099 0.2024 0.056 Uiso 1 1 calc R
C5 C -0.4809(4) 0.1098(3) 0.3252(4) 0.0379(7) Uani 1 1 d .
H5 H -0.4716 0.0764 0.4141 0.046 Uiso 1 1 calc R
C6 C -0.3882(4) 0.2130(3) 0.3145(3) 0.0284(6) Uani 1 1 d .
C7 C -0.2700(3) 0.2920(3) 0.4275(3) 0.0237(5) Uani 1 1 d .
H7 H -0.1688 0.2459 0.4834 0.028 Uiso 1 1 calc R
C8 C -0.2224(3) 0.3947(3) 0.3378(3) 0.0249(5) Uani 1 1 d .
C9 C -0.2733(4) 0.5249(3) 0.3634(4) 0.0353(7) Uani 1 1 d .
H9A H -0.3862 0.5441 0.2984 0.042 Uiso 1 1 calc R
H9B H -0.2722 0.5344 0.4614 0.042 Uiso 1 1 calc R
C10 C -0.0075(4) 0.5377(3) 0.3527(3) 0.0311(6) Uani 1 1 d .
C11 C 0.1059(3) 0.3354(2) 0.1710(3) 0.0269(6) Uani 1 1 d .
C12 C 0.2253(4) 0.4181(3) 0.1567(3) 0.0323(6) Uani 1 1 d .
H12 H 0.3003 0.4562 0.2371 0.039 Uiso 1 1 calc R
C13 C 0.2313(4) 0.4430(3) 0.0216(3) 0.0342(6) Uani 1 1 d .
H13 H 0.3098 0.4994 0.0113 0.041 Uiso 1 1 calc R
C14 C 0.1220(4) 0.3852(3) -0.0996(3) 0.0328(6) Uani 1 1 d .
C15 C 0.0052(4) 0.3010(4) -0.0819(3) 0.0358(6) Uani 1 1 d .
H15 H -0.0671 0.2607 -0.1619 0.043 Uiso 1 1 calc R
C16 C -0.0056(4) 0.2761(3) 0.0520(3) 0.0325(6) Uani 1 1 d .
H16 H -0.0856 0.2209 0.0624 0.039 Uiso 1 1 calc R
C17 C 0.1333(6) 0.4098(4) -0.2466(4) 0.0484(9) Uani 1 1 d .
H17A H 0.2152 0.4732 -0.2400 0.073 Uiso 1 1 calc GR
H17B H 0.0242 0.4353 -0.3104 0.073 Uiso 1 1 calc GR
H17C H 0.1676 0.3364 -0.2830 0.073 Uiso 1 1 calc GR

loop_
_atom_site_aniso_label
_atom_site_aniso_U_11
_atom_site_aniso_U_22
_atom_site_aniso_U_33
_atom_site_aniso_U_23
_atom_site_aniso_U_13
_atom_site_aniso_U_12
S1 0.0231(3) 0.0325(3) 0.0273(3) 0.0037(3) 0.0097(2) 0.0036(3)
O1 0.0306(10) 0.0362(11) 0.0248(9) 0.0052(8) 0.0065(8) 0.0000(9)
O2 0.0547(14) 0.0210(10) 0.0467(13) 0.0014(9) 0.0278(11) 0.0017(10)
O3 0.0512(14) 0.0377(12) 0.0417(12) -0.0125(10) 0.0234(11) -0.0214(11)
O4 0.0247(10) 0.0702(19) 0.0311(10) 0.0059(11) 0.0040(8) 0.0055(11)
O5 0.0423(12) 0.0262(11) 0.0457(12) 0.0082(9) 0.0241(10) 0.0076(9)
N1 0.0272(12) 0.0236(12) 0.0271(11) 0.0003(9) 0.0109(10) -0.0009(9)
N2 0.0389(13) 0.0291(12) 0.0356(13) -0.0016(10) 0.0225(11) -0.0026(10)
N3 0.0236(10) 0.0340(15) 0.0284(11) -0.0031(10) 0.0097(9) -0.0021(10)
N4 0.0388(14) 0.0446(16) 0.0366(14) 0.0028(12) 0.0188(12) -0.0029(12)
C1 0.0231(12) 0.0264(13) 0.0326(14) -0.0014(11) 0.0070(11) 0.0043(10)
C2 0.0344(15) 0.0409(18) 0.0304(15) -0.0025(13) 0.0061(12) 0.0082(13)
C3 0.0403(18) 0.0401(18) 0.0459(19) -0.0157(15) 0.0043(15) -0.0026(14)
C4 0.048(2) 0.0352(18) 0.053(2) -0.0084(15) 0.0112(16) -0.0105(15)
C5 0.0418(17) 0.0299(15) 0.0430(18) -0.0028(13) 0.0152(14) -0.0058(13)
C6 0.0265(13) 0.0271(14) 0.0317(14) -0.0018(11) 0.0097(11) 0.0024(11)
C7 0.0243(11) 0.0218(13) 0.0267(11) 0.0029(10) 0.0108(9) 0.0025(10)
C8 0.0254(12) 0.0254(13) 0.0242(12) 0.0026(10) 0.0088(10) 0.0031(11)
C9 0.0429(17) 0.0249(15) 0.0457(17) 0.0064(13) 0.0246(14) 0.0071(12)
C10 0.0433(17) 0.0272(14) 0.0273(13) -0.0045(11) 0.0181(12) -0.0060(12)
C11 0.0248(12) 0.0291(15) 0.0283(12) -0.0017(10) 0.0109(10) 0.0016(10)
C12 0.0247(13) 0.0393(17) 0.0335(14) -0.0065(12) 0.0106(11) -0.0065(12)
C13 0.0361(16) 0.0323(15) 0.0390(15) -0.0015(13) 0.0191(13) -0.0044(13)
C14 0.0392(16) 0.0307(15) 0.0311(14) 0.0018(12) 0.0151(12) 0.0089(13)
C15 0.0336(13) 0.0415(16) 0.0295(13) -0.0090(15) 0.0066(11) -0.0004(16)
C16 0.0279(13) 0.0355(17) 0.0352(14) -0.0056(12) 0.0119(11) -0.0050(11)
C17 0.073(2) 0.0407(18) 0.0365(17) 0.0033(14) 0.0256(17) 0.0045(18)

loop_
_atom_type_symbol
_atom_type_description
_atom_type_scat_dispersion_real
_atom_type_scat_dispersion_imag
_atom_type_scat_source
C C 0.0033 0.0016 'International Tables Vol C Tables 4.2.6.8 and 6.1.1.4'
H H 0.0000 0.0000 'International Tables Vol C Tables 4.2.6.8 and 6.1.1.4'
N N 0.0061 0.0033 'International Tables Vol C Tables 4.2.6.8 and 6.1.1.4'
O O 0.0106 0.0060 'International Tables Vol C Tables 4.2.6.8 and 6.1.1.4'
S S 0.1246 0.1234 'International Tables Vol C Tables 4.2.6.8 and 6.1.1.4'

loop_
_geom_angle_atom_site_label_1
_geom_angle_atom_site_label_2
_geom_angle_atom_site_label_3
_geom_angle
O4 S1 O5 121.05(15)
O4 S1 N1 106.01(14)
O4 S1 C11 109.78(14)
O5 S1 N1 103.45(13)
O5 S1 C11 110.04(14)
N1 S1 C11 105.08(12)
C1 O1 C8 108.4(2)
C10 O2 C9 109.0(2)
C8 N1 S1 124.90(19)
C10 N1 S1 119.8(2)
C10 N1 C8 110.2(2)
N3 N2 C7 115.2(2)
N4 N3 N2 172.2(3)
C2 C1 O1 123.5(3)
C6 C1 O1 113.3(2)
C6 C1 C2 123.2(3)
C1 C2 H2 121.7
C1 C2 C3 116.5(3)
C3 C2 H2 121.7
C2 C3 H3 119.3
C4 C3 C2 121.5(3)
C4 C3 H3 119.3
C3 C4 H4 119.5
C3 C4 C5 121.0(3)
C5 C4 H4 119.5
C4 C5 H5 121.1
C6 C5 C4 117.8(3)
C6 C5 H5 121.1
C1 C6 C5 120.0(3)
C1 C6 C7 108.9(3)
C5 C6 C7 131.1(3)
N2 C7 C6 114.0(2)
N2 C7 H7 110.8
N2 C7 C8 107.5(2)
C6 C7 H7 110.8
C6 C7 C8 102.8(2)
C8 C7 H7 110.8
O1 C8 N1 109.0(2)
O1 C8 C7 106.4(2)
O1 C8 C9 109.6(2)
N1 C8 C7 116.0(2)
N1 C8 C9 99.7(2)
C9 C8 C7 115.9(2)
O2 C9 C8 105.2(2)
O2 C9 H9A 110.7
O2 C9 H9B 110.7
C8 C9 H9A 110.7
C8 C9 H9B 110.7
H9A C9 H9B 108.8
O2 C10 N1 109.2(2)
O3 C10 O2 124.0(3)
O3 C10 N1 126.8(3)
C12 C11 S1 119.6(2)
C12 C11 C16 121.2(3)
C16 C11 S1 119.2(2)
C11 C12 H12 120.5
C13 C12 C11 119.1(3)
C13 C12 H12 120.5
C12 C13 H13 119.4
C12 C13 C14 121.3(3)
C14 C13 H13 119.4
C13 C14 C15 118.5(3)
C13 C14 C17 120.9(3)
C15 C14 C17 120.6(3)
C14 C15 H15 119.3
C16 C15 C14 121.4(3)
C16 C15 H15 119.3
C11 C16 H16 120.7
C15 C16 C11 118.5(3)
C15 C16 H16 120.7
C14 C17 H17A 109.5
C14 C17 H17B 109.5
C14 C17 H17C 109.5
H17A C17 H17B 109.5
H17A C17 H17C 109.5
H17B C17 H17C 109.5

loop_
_geom_bond_atom_site_label_1
_geom_bond_atom_site_label_2
_geom_bond_distance
S1 O4 1.419(2)
S1 O5 1.423(2)
S1 N1 1.697(2)
S1 C11 1.750(3)
O1 C1 1.382(3)
O1 C8 1.447(3)
O2 C9 1.435(4)
O2 C10 1.340(4)
O3 C10 1.197(4)
N1 C8 1.456(3)
N1 C10 1.402(4)
N2 N3 1.234(3)
N2 C7 1.490(3)
N3 N4 1.123(4)
C1 C2 1.380(4)
C1 C6 1.374(4)
C2 H2 0.9300
C2 C3 1.394(5)
C3 H3 0.9300
C3 C4 1.378(6)
C4 H4 0.9300
C4 C5 1.398(5)
C5 H5 0.9300
C5 C6 1.391(4)
C6 C7 1.494(4)
C7 H7 0.9800
C7 C8 1.561(4)
C8 C9 1.530(4)
C9 H9A 0.9700
C9 H9B 0.9700
C11 C12 1.387(4)
C11 C16 1.392(4)
C12 H12 0.9300
C12 C13 1.379(4)
C13 H13 0.9300
C13 C14 1.391(5)
C14 C15 1.393(5)
C14 C17 1.510(4)
C15 H15 0.9300
C15 C16 1.383(4)
C16 H16 0.9300
C17 H17A 0.9600
C17 H17B 0.9600
C17 H17C 0.9600

loop_
_geom_torsion_atom_site_label_1
_geom_torsion_atom_site_label_2
_geom_torsion_atom_site_label_3
_geom_torsion_atom_site_label_4
_geom_torsion
S1 N1 C8 O1 -59.6(3)
S1 N1 C8 C7 60.4(3)
S1 N1 C8 C9 -174.4(2)
S1 N1 C10 O2 163.41(18)
S1 N1 C10 O3 -15.8(4)
S1 C11 C12 C13 -178.4(2)
S1 C11 C16 C15 179.6(2)
O1 C1 C2 C3 -177.8(3)
O1 C1 C6 C5 179.3(3)
O1 C1 C6 C7 0.4(3)
O1 C8 C9 O2 -89.3(3)
O4 S1 N1 C8 -147.3(2)
O4 S1 N1 C10 60.5(2)
O4 S1 C11 C12 -25.9(3)
O4 S1 C11 C16 154.7(2)
O5 S1 N1 C8 -18.9(2)
O5 S1 N1 C10 -171.2(2)
O5 S1 C11 C12 -161.5(2)
O5 S1 C11 C16 19.0(3)
N1 S1 C11 C12 87.7(2)
N1 S1 C11 C16 -91.7(2)
N1 C8 C9 O2 24.9(3)
N2 C7 C8 O1 -124.6(2)
N2 C7 C8 N1 114.1(2)
N2 C7 C8 C9 -2.4(3)
N3 N2 C7 C6 70.4(3)
N3 N2 C7 C8 -176.4(2)
C1 O1 C8 N1 130.2(2)
C1 O1 C8 C7 4.4(3)
C1 O1 C8 C9 -121.7(2)
C1 C2 C3 C4 -1.3(5)
C1 C6 C7 N2 118.3(3)
C1 C6 C7 C8 2.3(3)
C2 C1 C6 C5 0.2(5)
C2 C1 C6 C7 -178.7(3)
C2 C3 C4 C5 -0.1(6)
C3 C4 C5 C6 1.5(5)
C4 C5 C6 C1 -1.5(5)
C4 C5 C6 C7 177.1(3)
C5 C6 C7 N2 -60.5(4)
C5 C6 C7 C8 -176.5(3)
C6 C1 C2 C3 1.2(5)
C6 C7 C8 O1 -4.0(3)
C6 C7 C8 N1 -125.4(2)
C6 C7 C8 C9 118.1(3)
C7 C8 C9 O2 150.2(2)
C8 O1 C1 C2 176.0(3)
C8 O1 C1 C6 -3.1(3)
C8 N1 C10 O2 7.4(3)
C8 N1 C10 O3 -171.8(3)
C9 O2 C10 O3 -170.7(3)
C9 O2 C10 N1 10.1(3)
C10 O2 C9 C8 -22.6(3)
C10 N1 C8 O1 94.9(3)
C10 N1 C8 C7 -145.1(2)
C10 N1 C8 C9 -19.9(3)
C11 S1 N1 C8 96.5(2)
C11 S1 N1 C10 -55.7(2)
C11 C12 C13 C14 -1.1(5)
C12 C11 C16 C15 0.2(4)
C12 C13 C14 C15 0.1(5)
C12 C13 C14 C17 -177.9(3)
C13 C14 C15 C16 1.2(5)
C14 C15 C16 C11 -1.3(5)
C16 C11 C12 C13 1.0(4)
C17 C14 C15 C16 179.2(3)
